data_7236460
loop_
_publ_author_name
'Liu, Min'
'Quah, Hong Sheng'
'Wen, Shuangchun'
'Wang, Junyong'
'Kumar, P. Sanjay'
'Eda, Goki'
'Vittal, Jagadese J.'
'Ji, Wei'

_publ_section_title
;
 Nonlinear optical properties of a one-dimensional coordination polymer
;
_journal_issue 11
_journal_name_full 'Journal of Materials Chemistry C'
_journal_page_first 2936
_journal_paper_doi 10.1039/C6TC05372F
_journal_volume 5
_journal_year 2017
_chemical_formula_sum 'C84 H60 N4 O8 Zn2'
_chemical_formula_weight 1384.10
_space_group_crystal_system triclinic
_space_group_IT_number 2
_space_group_name_Hall '-P 1'
_space_group_name_H-M_alt 'P -1'
_atom_sites_solution_hydrogens geom
_audit_creation_method SHELXL-2014/7
_audit_update_record
;
2016-09-09 deposited with the CCDC.
2017-02-22 downloaded from the CCDC.
;
_cell_angle_alpha 72.432(2)
_cell_angle_beta 88.856(3)
_cell_angle_gamma 60.397(2)
_cell_formula_units_Z 1
_cell_length_a 10.3376(6)
_cell_length_b 10.4327(6)
_cell_length_c 17.2410(12)
_cell_measurement_reflns_used 5901
_cell_measurement_temperature 100(2)
_cell_measurement_theta_max 25.26
_cell_measurement_theta_min 2.38
_cell_volume 1522.49(17)
_computing_cell_refinement 'Bruker SAINT'
_computing_data_collection 'Bruker APEX2'
_computing_data_reduction 'Bruker SAINT'
_computing_molecular_graphics 'Bruker SHELXTL'
_computing_publication_material 'Bruker SHELXTL'
_computing_structure_refinement 'SHELXL-2014/7 (Sheldrick, 2014)'
_computing_structure_solution 'SHELXS-97 (Sheldrick 2008)'
_diffrn_ambient_temperature 100(2)
_diffrn_measured_fraction_theta_full 0.999
_diffrn_measured_fraction_theta_max 0.995
_diffrn_measurement_device_type 'Bruker APEX-II CCD'
_diffrn_measurement_method '\f and \w scans'
_diffrn_radiation_type MoK\a
_diffrn_radiation_wavelength 0.71073
_diffrn_reflns_av_R_equivalents 0.0794
_diffrn_reflns_av_unetI/netI 0.0631
_diffrn_reflns_Laue_measured_fraction_full 0.999
_diffrn_reflns_Laue_measured_fraction_max 0.995
_diffrn_reflns_limit_h_max 12
_diffrn_reflns_limit_h_min -12
_diffrn_reflns_limit_k_max 13
_diffrn_reflns_limit_k_min -13
_diffrn_reflns_limit_l_max 21
_diffrn_reflns_limit_l_min -20
_diffrn_reflns_number 27604
_diffrn_reflns_point_group_measured_fraction_full 0.999
_diffrn_reflns_point_group_measured_fraction_max 0.995
_diffrn_reflns_theta_full 25.242
_diffrn_reflns_theta_max 26.401
_diffrn_reflns_theta_min 2.291
_exptl_absorpt_coefficient_mu 0.858
_exptl_absorpt_correction_T_max 0.953
_exptl_absorpt_correction_T_min 0.884
_exptl_absorpt_correction_type multi-scan
_exptl_absorpt_process_details 'SADABS (Sheldrick, 2011)'
_exptl_crystal_colour red
_exptl_crystal_density_diffrn 1.510
_exptl_crystal_density_meas ?
_exptl_crystal_density_method 'not measured'
_exptl_crystal_description plate
_exptl_crystal_F_000 716
_exptl_crystal_size_max 0.148
_exptl_crystal_size_mid 0.107
_exptl_crystal_size_min 0.057
_refine_diff_density_max 0.427
_refine_diff_density_min -0.625
_refine_diff_density_rms 0.080
_refine_ls_extinction_method none
_refine_ls_goodness_of_fit_ref 1.008
_refine_ls_hydrogen_treatment constr
_refine_ls_matrix_type full
_refine_ls_number_parameters 442
_refine_ls_number_reflns 6205
_refine_ls_number_restraints 0
_refine_ls_restrained_S_all 1.008
_refine_ls_R_factor_all 0.0758
_refine_ls_R_factor_gt 0.0453
_refine_ls_shift/su_max 0.000
_refine_ls_shift/su_mean 0.000
_refine_ls_structure_factor_coef Fsqd
_refine_ls_weighting_details 'w=1/[\s^2^(Fo^2^)+(0.0353P)^2^+1.8271P] where P=(Fo^2^+2Fc^2^)/3'
_refine_ls_weighting_scheme calc
_refine_ls_wR_factor_gt 0.0876
_refine_ls_wR_factor_ref 0.0975
_reflns_Friedel_coverage 0.000
_reflns_number_gt 4626
_reflns_number_total 6205
_reflns_threshold_expression 'I > 2\s(I)'
_cod_data_source_file c6tc05372f2.cif
_cod_data_source_block f058
_cod_depositor_comments
;
The following automatic conversions were performed:

data item '_exptl_crystal_density_meas' value 'not measured' was
changed to '?' -- the value is perceived as not measured.

Automatic conversion script
Id: cif_fix_values 6909 2019-04-08 15:41:33Z antanas 
;
_cod_database_code 7236460
_shelx_shelxl_version_number 2014/7
_shelx_space_group_comment
; 
The symmetry employed for this shelxl refinement is uniquely defined 
by the following loop, which should always be used as a source of 
symmetry information in preference to the above space-group names. 
They are only intended as comments. 
;
_shelx_estimated_absorpt_t_min 0.884
_shelx_estimated_absorpt_t_max 0.953

loop_
_space_group_symop_operation_xyz
'x, y, z'
'-x, -y, -z'

loop_
_atom_site_label
_atom_site_type_symbol
_atom_site_fract_x
_atom_site_fract_y
_atom_site_fract_z
_atom_site_U_iso_or_equiv
_atom_site_adp_type
_atom_site_occupancy
_atom_site_site_symmetry_order
_atom_site_calc_flag
_atom_site_refinement_flags_posn
_atom_site_refinement_flags_adp
Zn1 Zn 0.43110(4) 0.37144(4) 0.08994(2) 0.01470(10) Uani 1 1 d . .
N1 N 0.5131(3) 0.4211(3) 0.18516(14) 0.0146(5) Uani 1 1 d . .
O1 O 0.2773(2) 0.6019(2) 0.03692(12) 0.0227(5) Uani 1 1 d . .
O2 O 0.3604(2) 0.7302(3) -0.05972(13) 0.0257(5) Uani 1 1 d . .
O3 O 0.4612(2) 0.1596(3) 0.17635(12) 0.0260(5) Uani 1 1 d . .
O4 O 0.2300(3) 0.3596(2) 0.15929(12) 0.0264(5) Uani 1 1 d . .
C1 C 0.4273(3) 0.4649(3) 0.24222(17) 0.0162(6) Uani 1 1 d . .
H1 H 0.3250 0.4927 0.2336 0.019 Uiso 1 1 calc R U
C2 C 0.4805(3) 0.4716(3) 0.31295(17) 0.0162(6) Uani 1 1 d . .
H2 H 0.4157 0.5013 0.3521 0.019 Uiso 1 1 calc R U
C3 C 0.6291(3) 0.4347(3) 0.32688(16) 0.0128(6) Uani 1 1 d . .
C4 C 0.7147(3) 0.3981(3) 0.26504(17) 0.0164(6) Uani 1 1 d . .
H4 H 0.8151 0.3776 0.2698 0.020 Uiso 1 1 calc R U
C5 C 0.6542(3) 0.3914(3) 0.19708(17) 0.0166(6) Uani 1 1 d . .
H5 H 0.7159 0.3643 0.1564 0.020 Uiso 1 1 calc R U
C6 C 0.6907(3) 0.4299(3) 0.40438(16) 0.0132(6) Uani 1 1 d . .
H6 H 0.6235 0.4591 0.4426 0.016 Uiso 1 1 calc R U
C7 C 0.8329(3) 0.3880(3) 0.42579(16) 0.0127(6) Uani 1 1 d . .
H7 H 0.8997 0.3614 0.3871 0.015 Uiso 1 1 calc R U
C8 C 0.8947(3) 0.3796(3) 0.50464(16) 0.0123(6) Uani 1 1 d . .
C9 C 0.8239(3) 0.5076(3) 0.53396(16) 0.0113(6) Uani 1 1 d . .
C10 C 0.6974(3) 0.6553(3) 0.48569(16) 0.0144(6) Uani 1 1 d . .
H10 H 0.6602 0.6678 0.4324 0.017 Uiso 1 1 calc R U
C11 C 0.6293(3) 0.7781(3) 0.51423(17) 0.0177(6) Uani 1 1 d . .
H11 H 0.5439 0.8738 0.4815 0.021 Uiso 1 1 calc R U
C12 C 0.6854(3) 0.7633(3) 0.59234(18) 0.0184(6) Uani 1 1 d . .
H12 H 0.6368 0.8485 0.6125 0.022 Uiso 1 1 calc R U
C13 C 0.8088(3) 0.6272(3) 0.63881(17) 0.0153(6) Uani 1 1 d . .
H13 H 0.8472 0.6209 0.6903 0.018 Uiso 1 1 calc R U
C14 C 0.8826(3) 0.4932(3) 0.61272(16) 0.0117(6) Uani 1 1 d . .
C15 C 1.0128(3) 0.3531(3) 0.66076(16) 0.0137(6) Uani 1 1 d . .
C16 C 1.0861(3) 0.2261(3) 0.63062(16) 0.0128(6) Uani 1 1 d . .
C17 C 1.0268(3) 0.2407(3) 0.55158(16) 0.0123(6) Uani 1 1 d . .
C18 C 1.1013(3) 0.1089(3) 0.52355(17) 0.0156(6) Uani 1 1 d . .
H18 H 1.0615 0.1158 0.4723 0.019 Uiso 1 1 calc R U
C19 C 1.2273(3) -0.0252(3) 0.56840(17) 0.0178(6) Uani 1 1 d . .
H19 H 1.2769 -0.1091 0.5473 0.021 Uiso 1 1 calc R U
C20 C 1.2849(3) -0.0406(3) 0.64630(17) 0.0182(6) Uani 1 1 d . .
H20 H 1.3727 -0.1351 0.6776 0.022 Uiso 1 1 calc R U
C21 C 1.2155(3) 0.0790(3) 0.67678(17) 0.0154(6) Uani 1 1 d . .
H21 H 1.2538 0.0648 0.7302 0.019 Uiso 1 1 calc R U
C22 C 1.0650(3) 0.3467(3) 0.74199(17) 0.0164(6) Uani 1 1 d . .
H22 H 0.9894 0.3855 0.7748 0.020 Uiso 1 1 calc R U
C23 C 1.2036(3) 0.2935(3) 0.77388(17) 0.0187(6) Uani 1 1 d . .
H23 H 1.2814 0.2475 0.7436 0.022 Uiso 1 1 calc R U
C24 C 1.2020(3) 0.4106(3) 0.96062(17) 0.0168(6) Uani 1 1 d . .
H24 H 1.1324 0.4801 0.9862 0.020 Uiso 1 1 calc R U
C25 C 1.1480(3) 0.4003(3) 0.89152(17) 0.0163(6) Uani 1 1 d . .
H25 H 1.0433 0.4616 0.8705 0.020 Uiso 1 1 calc R U
C26 C 1.2480(3) 0.2995(3) 0.85259(17) 0.0172(6) Uani 1 1 d . .
C27 C 1.3987(3) 0.2068(4) 0.88923(18) 0.0230(7) Uani 1 1 d . .
H27 H 1.4702 0.1325 0.8667 0.028 Uiso 1 1 calc R U
C28 C 1.4430(3) 0.2240(3) 0.95835(18) 0.0221(7) Uani 1 1 d . .
H28 H 1.5461 0.1597 0.9825 0.026 Uiso 1 1 calc R U
N2 N 1.3487(3) 0.3265(3) 0.99346(14) 0.0164(5) Uani 1 1 d . .
C29 C 0.2587(3) 0.7161(3) -0.02362(17) 0.0181(6) Uani 1 1 d . .
C30 C 0.0989(3) 0.8476(3) -0.05796(17) 0.0166(6) Uani 1 1 d . .
C31 C -0.0205(3) 0.8331(3) -0.02740(18) 0.0207(7) Uani 1 1 d . .
H31 H -0.0008 0.7423 0.0170 0.025 Uiso 1 1 calc R U
C32 C -0.1675(3) 0.9498(4) -0.06110(19) 0.0246(7) Uani 1 1 d . .
H32 H -0.2484 0.9379 -0.0407 0.030 Uiso 1 1 calc R U
C33 C -0.1970(3) 1.0842(4) -0.12457(19) 0.0249(7) Uani 1 1 d . .
H33 H -0.2980 1.1650 -0.1474 0.030 Uiso 1 1 calc R U
C34 C -0.0793(4) 1.1000(4) -0.1543(2) 0.0288(8) Uani 1 1 d . .
H34 H -0.0993 1.1923 -0.1975 0.035 Uiso 1 1 calc R U
C35 C 0.0682(4) 0.9822(4) -0.12159(19) 0.0244(7) Uani 1 1 d . .
H35 H 0.1487 0.9937 -0.1429 0.029 Uiso 1 1 calc R U
C36 C 0.3251(4) 0.2173(4) 0.18964(17) 0.0213(7) Uani 1 1 d . .
C37 C 0.2818(3) 0.1068(3) 0.24475(17) 0.0186(6) Uani 1 1 d . .
C38 C 0.3901(3) -0.0422(4) 0.29422(19) 0.0225(7) Uani 1 1 d . .
H38 H 0.4937 -0.0761 0.2927 0.027 Uiso 1 1 calc R U
C39 C 0.3495(4) -0.1427(4) 0.3460(2) 0.0271(7) Uani 1 1 d . .
H39 H 0.4252 -0.2450 0.3791 0.032 Uiso 1 1 calc R U
C40 C 0.2010(4) -0.0949(4) 0.3495(2) 0.0280(8) Uani 1 1 d . .
H40 H 0.1737 -0.1636 0.3855 0.034 Uiso 1 1 calc R U
C41 C 0.0902(3) 0.0535(4) 0.30088(19) 0.0257(7) Uani 1 1 d . .
H41 H -0.0130 0.0866 0.3033 0.031 Uiso 1 1 calc R U
C42 C 0.1302(3) 0.1540(4) 0.24861(19) 0.0240(7) Uani 1 1 d . .
H42 H 0.0540 0.2557 0.2151 0.029 Uiso 1 1 calc R U

loop_
_atom_site_aniso_label
_atom_site_aniso_U_11
_atom_site_aniso_U_22
_atom_site_aniso_U_33
_atom_site_aniso_U_23
_atom_site_aniso_U_13
_atom_site_aniso_U_12
Zn1 0.01533(18) 0.01805(19) 0.01147(17) -0.00576(13) -0.00130(13) -0.00852(15)
N1 0.0168(13) 0.0129(12) 0.0124(12) -0.0038(10) -0.0011(10) -0.0066(11)
O1 0.0215(11) 0.0192(11) 0.0231(12) -0.0055(9) -0.0022(9) -0.0079(10)
O2 0.0193(11) 0.0415(14) 0.0279(12) -0.0206(11) 0.0087(10) -0.0191(11)
O3 0.0317(13) 0.0378(13) 0.0171(11) -0.0076(10) 0.0019(9) -0.0248(11)
O4 0.0416(14) 0.0237(13) 0.0179(11) -0.0063(10) 0.0016(10) -0.0198(12)
C1 0.0114(14) 0.0163(15) 0.0197(15) -0.0079(12) -0.0028(12) -0.0050(12)
C2 0.0155(15) 0.0158(15) 0.0160(15) -0.0087(12) 0.0017(12) -0.0053(13)
C3 0.0135(14) 0.0081(14) 0.0148(14) -0.0027(11) -0.0025(11) -0.0046(12)
C4 0.0159(15) 0.0202(16) 0.0176(15) -0.0075(12) 0.0017(12) -0.0118(13)
C5 0.0157(15) 0.0212(16) 0.0142(15) -0.0075(12) 0.0030(12) -0.0095(13)
C6 0.0164(15) 0.0122(14) 0.0115(14) -0.0046(11) 0.0018(11) -0.0074(12)
C7 0.0163(15) 0.0116(14) 0.0088(13) -0.0041(11) 0.0004(11) -0.0058(12)
C8 0.0144(14) 0.0138(14) 0.0106(14) -0.0035(11) -0.0008(11) -0.0088(12)
C9 0.0125(14) 0.0134(14) 0.0097(13) -0.0029(11) 0.0006(11) -0.0082(12)
C10 0.0173(15) 0.0167(15) 0.0104(14) -0.0032(12) -0.0024(11) -0.0102(13)
C11 0.0162(15) 0.0143(15) 0.0188(15) -0.0039(12) -0.0022(12) -0.0059(13)
C12 0.0192(16) 0.0167(15) 0.0204(16) -0.0113(13) 0.0020(13) -0.0071(13)
C13 0.0185(15) 0.0191(15) 0.0129(14) -0.0090(12) 0.0024(12) -0.0109(13)
C14 0.0118(14) 0.0157(15) 0.0115(14) -0.0057(11) 0.0033(11) -0.0091(12)
C15 0.0158(15) 0.0183(15) 0.0113(14) -0.0047(12) 0.0005(11) -0.0119(13)
C16 0.0133(14) 0.0171(15) 0.0113(14) -0.0032(11) 0.0008(11) -0.0110(12)
C17 0.0145(14) 0.0139(14) 0.0119(14) -0.0047(11) 0.0022(11) -0.0095(12)
C18 0.0189(15) 0.0191(15) 0.0141(14) -0.0079(12) 0.0028(12) -0.0121(13)
C19 0.0187(16) 0.0135(15) 0.0199(16) -0.0061(12) 0.0012(12) -0.0070(13)
C20 0.0153(15) 0.0136(15) 0.0197(16) 0.0001(12) -0.0035(12) -0.0062(13)
C21 0.0188(15) 0.0162(15) 0.0125(14) -0.0016(12) -0.0020(12) -0.0115(13)
C22 0.0225(16) 0.0154(15) 0.0122(14) -0.0036(12) 0.0003(12) -0.0109(13)
C23 0.0220(16) 0.0219(16) 0.0161(15) -0.0094(13) 0.0024(12) -0.0122(14)
C24 0.0169(15) 0.0186(15) 0.0150(15) -0.0049(12) 0.0009(12) -0.0094(13)
C25 0.0142(15) 0.0182(15) 0.0152(15) 0.0001(12) -0.0046(12) -0.0104(13)
C26 0.0206(16) 0.0226(16) 0.0132(15) -0.0075(12) 0.0020(12) -0.0136(14)
C27 0.0206(16) 0.0231(17) 0.0222(16) -0.0132(14) -0.0011(13) -0.0058(14)
C28 0.0183(16) 0.0216(17) 0.0208(16) -0.0103(13) -0.0045(13) -0.0042(14)
N2 0.0166(13) 0.0197(13) 0.0127(12) -0.0059(10) -0.0012(10) -0.0088(11)
C29 0.0216(16) 0.0238(17) 0.0169(15) -0.0141(13) 0.0027(13) -0.0133(14)
C30 0.0179(15) 0.0173(15) 0.0161(15) -0.0069(12) 0.0009(12) -0.0094(13)
C31 0.0222(16) 0.0162(16) 0.0222(16) -0.0044(13) 0.0044(13) -0.0099(14)
C32 0.0197(17) 0.0237(17) 0.0317(18) -0.0115(14) 0.0043(14) -0.0108(15)
C33 0.0207(17) 0.0230(17) 0.0282(18) -0.0109(14) -0.0004(14) -0.0077(14)
C34 0.035(2) 0.0212(17) 0.0250(18) -0.0014(14) -0.0019(15) -0.0136(16)
C35 0.0256(17) 0.0286(18) 0.0229(17) -0.0082(14) 0.0059(14) -0.0170(15)
C36 0.0328(19) 0.035(2) 0.0094(15) -0.0115(14) 0.0016(13) -0.0246(17)
C37 0.0230(16) 0.0208(16) 0.0166(15) -0.0091(13) 0.0015(12) -0.0130(14)
C38 0.0170(16) 0.0280(18) 0.0268(17) -0.0121(14) 0.0011(13) -0.0129(14)
C39 0.0230(17) 0.0191(17) 0.0332(19) -0.0025(14) -0.0061(14) -0.0098(14)
C40 0.0326(19) 0.0315(19) 0.0256(18) -0.0059(15) 0.0038(15) -0.0224(17)
C41 0.0163(16) 0.0308(19) 0.0325(19) -0.0110(15) 0.0072(14) -0.0138(15)
C42 0.0206(17) 0.0217(17) 0.0268(17) -0.0091(14) -0.0003(13) -0.0082(14)

loop_
_atom_type_symbol
_atom_type_description
_atom_type_scat_dispersion_real
_atom_type_scat_dispersion_imag
_atom_type_scat_source
C C 0.0033 0.0016 'International Tables Vol C Tables 4.2.6.8 and 6.1.1.4'
H H 0.0000 0.0000 'International Tables Vol C Tables 4.2.6.8 and 6.1.1.4'
N N 0.0061 0.0033 'International Tables Vol C Tables 4.2.6.8 and 6.1.1.4'
O O 0.0106 0.0060 'International Tables Vol C Tables 4.2.6.8 and 6.1.1.4'
Zn Zn 0.2839 1.4301 'International Tables Vol C Tables 4.2.6.8 and 6.1.1.4'

loop_
_geom_angle_atom_site_label_1
_geom_angle_atom_site_label_2
_geom_angle_atom_site_label_3
_geom_angle
_geom_angle_site_symmetry_1
_geom_angle_site_symmetry_3
O2 Zn1 O1 122.85(9) 2_665 .
O2 Zn1 O3 94.60(9) 2_665 .
O1 Zn1 O3 142.51(9) . .
O2 Zn1 N2 89.76(8) 2_665 1_454
O1 Zn1 N2 88.74(8) . 1_454
O3 Zn1 N2 89.82(8) . 1_454
O2 Zn1 N1 90.21(8) 2_665 .
O1 Zn1 N1 90.28(8) . .
O3 Zn1 N1 91.35(8) . .
N2 Zn1 N1 178.82(9) 1_454 .
O2 Zn1 O4 152.07(8) 2_665 .
O1 Zn1 O4 84.77(8) . .
O3 Zn1 O4 57.75(8) . .
N2 Zn1 O4 86.52(8) 1_454 .
N1 Zn1 O4 94.05(8) . .
O2 Zn1 C36 123.65(10) 2_665 .
O1 Zn1 C36 113.28(10) . .
O3 Zn1 C36 29.28(9) . .
N2 Zn1 C36 86.61(9) 1_454 .
N1 Zn1 C36 94.38(8) . .
O4 Zn1 C36 28.52(8) . .
C5 N1 C1 116.7(2) . .
C5 N1 Zn1 123.18(18) . .
C1 N1 Zn1 119.57(18) . .
C29 O1 Zn1 138.7(2) . .
C29 O2 Zn1 149.0(2) . 2_665
C36 O3 Zn1 95.87(18) . .
C36 O4 Zn1 83.85(18) . .
N1 C1 C2 123.2(3) . .
C1 C2 C3 120.0(3) . .
C4 C3 C2 116.3(2) . .
C4 C3 C6 123.0(2) . .
C2 C3 C6 120.7(2) . .
C5 C4 C3 120.1(3) . .
N1 C5 C4 123.5(3) . .
C7 C6 C3 125.6(3) . .
C6 C7 C8 125.2(3) . .
C17 C8 C9 119.8(2) . .
C17 C8 C7 119.1(2) . .
C9 C8 C7 121.1(2) . .
C8 C9 C10 121.9(2) . .
C8 C9 C14 119.7(2) . .
C10 C9 C14 118.3(2) . .
C11 C10 C9 121.8(3) . .
C10 C11 C12 120.0(3) . .
C13 C12 C11 120.1(3) . .
C12 C13 C14 122.2(3) . .
C15 C14 C13 121.7(2) . .
C15 C14 C9 120.7(2) . .
C13 C14 C9 117.5(2) . .
C14 C15 C16 119.7(2) . .
C14 C15 C22 117.3(2) . .
C16 C15 C22 123.0(2) . .
C15 C16 C21 122.9(2) . .
C15 C16 C17 119.6(2) . .
C21 C16 C17 117.4(2) . .
C8 C17 C18 121.2(2) . .
C8 C17 C16 120.5(2) . .
C18 C17 C16 118.3(2) . .
C19 C18 C17 121.6(3) . .
C18 C19 C20 120.2(3) . .
C21 C20 C19 120.4(3) . .
C20 C21 C16 121.9(3) . .
C23 C22 C15 127.5(3) . .
C22 C23 C26 125.3(3) . .
N2 C24 C25 123.0(3) . .
C24 C25 C26 119.6(3) . .
C27 C26 C25 117.1(3) . .
C27 C26 C23 119.4(3) . .
C25 C26 C23 123.4(3) . .
C28 C27 C26 119.4(3) . .
N2 C28 C27 123.6(3) . .
C28 N2 C24 117.1(2) . .
C28 N2 Zn1 121.35(19) . 1_656
C24 N2 Zn1 121.30(19) . 1_656
O1 C29 O2 126.4(3) . .
O1 C29 C30 117.0(3) . .
O2 C29 C30 116.6(3) . .
C35 C30 C31 119.0(3) . .
C35 C30 C29 120.9(3) . .
C31 C30 C29 120.0(3) . .
C32 C31 C30 120.5(3) . .
C31 C32 C33 120.0(3) . .
C34 C33 C32 119.7(3) . .
C33 C34 C35 120.5(3) . .
C34 C35 C30 120.3(3) . .
O4 C36 O3 122.3(3) . .
O4 C36 C37 120.2(3) . .
O3 C36 C37 117.5(3) . .
O4 C36 Zn1 67.64(16) . .
O3 C36 Zn1 54.85(14) . .
C37 C36 Zn1 171.4(2) . .
C38 C37 C42 118.3(3) . .
C38 C37 C36 121.2(3) . .
C42 C37 C36 120.5(3) . .
C37 C38 C39 120.9(3) . .
C40 C39 C38 120.2(3) . .
C39 C40 C41 120.1(3) . .
C40 C41 C42 119.8(3) . .
C41 C42 C37 120.6(3) . .

loop_
_geom_bond_atom_site_label_1
_geom_bond_atom_site_label_2
_geom_bond_distance
_geom_bond_site_symmetry_2
Zn1 O2 2.018(2) 2_665
Zn1 O1 2.025(2) .
Zn1 O3 2.134(2) .
Zn1 N2 2.153(2) 1_454
Zn1 N1 2.165(2) .
Zn1 O4 2.415(2) .
Zn1 C36 2.596(3) .
N1 C5 1.339(3) .
N1 C1 1.341(4) .
O1 C29 1.256(3) .
O2 C29 1.259(3) .
O2 Zn1 2.018(2) 2_665
O3 C36 1.276(4) .
O4 C36 1.246(4) .
C1 C2 1.382(4) .
C2 C3 1.394(4) .
C3 C4 1.393(4) .
C3 C6 1.468(4) .
C4 C5 1.375(4) .
C6 C7 1.333(4) .
C7 C8 1.474(3) .
C8 C17 1.414(4) .
C8 C9 1.415(4) .
C9 C10 1.433(4) .
C9 C14 1.433(4) .
C10 C11 1.362(4) .
C11 C12 1.411(4) .
C12 C13 1.360(4) .
C13 C14 1.433(4) .
C14 C15 1.415(4) .
C15 C16 1.417(4) .
C15 C22 1.481(4) .
C16 C21 1.434(4) .
C16 C17 1.440(4) .
C17 C18 1.434(4) .
C18 C19 1.356(4) .
C19 C20 1.411(4) .
C20 C21 1.358(4) .
C22 C23 1.314(4) .
C23 C26 1.470(4) .
C24 N2 1.345(3) .
C24 C25 1.380(4) .
C25 C26 1.397(4) .
C26 C27 1.394(4) .
C27 C28 1.376(4) .
C28 N2 1.341(4) .
N2 Zn1 2.153(2) 1_656
C29 C30 1.507(4) .
C30 C35 1.386(4) .
C30 C31 1.390(4) .
C31 C32 1.382(4) .
C32 C33 1.386(4) .
C33 C34 1.376(4) .
C34 C35 1.385(4) .
C36 C37 1.505(4) .
C37 C38 1.384(4) .
C37 C42 1.398(4) .
C38 C39 1.388(4) .
C39 C40 1.367(4) .
C40 C41 1.384(4) .
C41 C42 1.388(4) .
